data_7009762
loop_
_publ_author_name
'Evans, Owen R.'
'Lin, Wenbin'

_publ_section_title
;
 Towards rational synthesis of polar solids. Synthesis and X-ray
 structures of cadmium(II) meta-pyridinecarboxylate coordination
 polymers&#x200A;&#x2020;
;
_journal_issue 21
_journal_name_full 'Journal of the Chemical Society, Dalton Transactions'
_journal_page_first 3949
_journal_paper_doi 10.1039/b003441j
_journal_year 2000
_chemical_formula_sum 'C24 H17 Cd N2 O4.5 S2'
_chemical_formula_weight 581.92
_chemical_name_systematic
; 
 ? 
;
_space_group_IT_number 14
_symmetry_space_group_name_Hall '-P 2ybc'
_symmetry_space_group_name_H-M 'P 1 21/c 1'
_atom_sites_solution_hydrogens geom
_atom_sites_solution_primary direct
_atom_sites_solution_secondary difmap
_audit_creation_method SHELXL-97
_cell_angle_alpha 90.00
_cell_angle_beta 97.9820(10)
_cell_angle_gamma 90.00
_cell_formula_units_Z 8
_cell_length_a 15.0989(7)
_cell_length_b 20.3404(10)
_cell_length_c 15.1155(7)
_cell_measurement_temperature 173(2)
_cell_volume 4597.3(4)
_computing_structure_refinement 'SHELXL-97 (Sheldrick, 1997)'
_computing_structure_solution 'SHELXS-97 (Sheldrick, 1990)'
_diffrn_ambient_temperature 173(2)
_diffrn_measured_fraction_theta_full 0.997
_diffrn_measured_fraction_theta_max 0.997
_diffrn_radiation_monochromator graphite
_diffrn_radiation_source 'fine-focus sealed tube'
_diffrn_radiation_type MoK\a
_diffrn_radiation_wavelength 0.71073
_diffrn_reflns_av_R_equivalents 0.0875
_diffrn_reflns_av_sigmaI/netI 0.1045
_diffrn_reflns_limit_h_max 17
_diffrn_reflns_limit_h_min -17
_diffrn_reflns_limit_k_max 17
_diffrn_reflns_limit_k_min -24
_diffrn_reflns_limit_l_max 17
_diffrn_reflns_limit_l_min -17
_diffrn_reflns_number 24375
_diffrn_reflns_theta_full 25.05
_diffrn_reflns_theta_max 25.05
_diffrn_reflns_theta_min 1.36
_exptl_absorpt_coefficient_mu 1.169
_exptl_crystal_density_diffrn 1.682
_exptl_crystal_density_method 'not measured'
_exptl_crystal_F_000 2328
_refine_diff_density_max 2.217
_refine_diff_density_min -0.635
_refine_diff_density_rms 0.123
_refine_ls_extinction_method none
_refine_ls_goodness_of_fit_ref 1.023
_refine_ls_hydrogen_treatment mixed
_refine_ls_matrix_type full
_refine_ls_number_parameters 612
_refine_ls_number_reflns 8106
_refine_ls_number_restraints 0
_refine_ls_restrained_S_all 1.023
_refine_ls_R_factor_all 0.1245
_refine_ls_R_factor_gt 0.0611
_refine_ls_shift/su_max 0.007
_refine_ls_shift/su_mean 0.001
_refine_ls_structure_factor_coef Fsqd
_refine_ls_weighting_details 'calc w=1/[\s^2^(Fo^2^)+(0.0814P)^2^+0.0000P] where P=(Fo^2^+2Fc^2^)/3'
_refine_ls_weighting_scheme calc
_refine_ls_wR_factor_gt 0.1415
_refine_ls_wR_factor_ref 0.1615
_reflns_number_gt 4721
_reflns_number_total 8106
_reflns_threshold_expression >2sigma(I)
_cod_data_source_file b003441j.txt
_cod_data_source_block Compound1
_cod_original_formula_sum 'C24 H17 Cd N2 O4.50 S2'
_cod_database_code 7009762

loop_
_symmetry_equiv_pos_as_xyz
'x, y, z'
'-x, y+1/2, -z+1/2'
'-x, -y, -z'
'x, -y-1/2, z-1/2'

loop_
_atom_site_label
_atom_site_type_symbol
_atom_site_fract_x
_atom_site_fract_y
_atom_site_fract_z
_atom_site_U_iso_or_equiv
_atom_site_adp_type
_atom_site_occupancy
_atom_site_symmetry_multiplicity
_atom_site_calc_flag
_atom_site_refinement_flags
_atom_site_disorder_assembly
_atom_site_disorder_group
Cd1 Cd 0.36137(4) 0.13077(3) 0.72780(4) 0.03729(19) Uani 1 1 d . . .
Cd2 Cd 0.12486(4) 0.08089(3) 0.73758(4) 0.0386(2) Uani 1 1 d . . .
O9 O 0.2605(3) 0.1062(3) 0.8251(4) 0.0384(14) Uani 1 1 d . . .
O5 O 0.3740(3) 0.2331(3) 0.7898(4) 0.0436(14) Uani 1 1 d . . .
O4 O 0.3532(3) 0.0258(3) 0.6864(4) 0.0442(14) Uani 1 1 d . . .
O2 O 0.1229(3) 0.1856(3) 0.6945(4) 0.0433(14) Uani 1 1 d . . .
O1 O 0.2487(4) 0.1842(3) 0.6310(4) 0.0448(15) Uani 1 1 d . . .
O7 O 0.1301(4) -0.0127(3) 0.8161(4) 0.0575(17) Uani 1 1 d . . .
O3 O 0.2058(4) 0.0148(3) 0.6493(4) 0.0448(14) Uani 1 1 d . . .
C31 C 0.3754(5) 0.3692(4) 0.8022(6) 0.041(2) Uani 1 1 d . . .
H31 H 0.3891 0.3517 0.7475 0.049 Uiso 1 1 calc R . .
C15 C 0.3751(5) -0.1096(4) 0.7055(6) 0.041(2) Uani 1 1 d . . .
H15 H 0.4220 -0.0821 0.7329 0.049 Uiso 1 1 calc R . .
C16 C 0.3881(5) -0.1761(4) 0.7052(5) 0.042(2) Uani 1 1 d . . .
H16 H 0.4434 -0.1939 0.7324 0.050 Uiso 1 1 calc R . .
C28 C 0.3339(5) 0.4218(4) 0.9593(5) 0.045(2) Uani 1 1 d . . .
H28 H 0.3182 0.4401 1.0128 0.054 Uiso 1 1 calc R . .
C30 C 0.3948(5) 0.4339(4) 0.8228(6) 0.045(2) Uani 1 1 d . . .
H30 H 0.4205 0.4609 0.7818 0.053 Uiso 1 1 calc R . .
C26 C 0.3359(5) 0.3288(4) 0.8602(5) 0.0328(19) Uani 1 1 d . . .
C14 C 0.2950(5) -0.0809(4) 0.6668(5) 0.0342(19) Uani 1 1 d . . .
C29 C 0.3770(5) 0.4600(4) 0.9035(6) 0.046(2) Uani 1 1 d . . .
C27 C 0.3134(5) 0.3572(4) 0.9378(6) 0.044(2) Uani 1 1 d . . .
H27 H 0.2833 0.3315 0.9769 0.053 Uiso 1 1 calc R . .
C13 C 0.2830(6) -0.0078(4) 0.6668(5) 0.039(2) Uani 1 1 d . . .
C17 C 0.3217(5) -0.2179(4) 0.6658(5) 0.039(2) Uani 1 1 d . . .
C18 C 0.2410(5) -0.1898(4) 0.6299(6) 0.051(2) Uani 1 1 d . . .
H18 H 0.1935 -0.2176 0.6049 0.061 Uiso 1 1 calc R . .
O6 O 0.2707(4) 0.2259(3) 0.8819(4) 0.0538(16) Uani 1 1 d . . .
O8 O 0.2703(4) -0.0151(3) 0.8875(4) 0.0495(15) Uani 1 1 d . . .
C1 C 0.1835(5) 0.2138(4) 0.6571(5) 0.038(2) Uani 1 1 d . . .
C38 C 0.1925(5) -0.1153(4) 0.8594(5) 0.036(2) Uani 1 1 d . . .
C25 C 0.3252(5) 0.2575(4) 0.8427(5) 0.042(2) Uani 1 1 d . . .
C37 C 0.1991(6) -0.0420(4) 0.8531(5) 0.039(2) Uani 1 1 d . . .
C19 C 0.2279(5) -0.1230(4) 0.6296(6) 0.046(2) Uani 1 1 d . . .
H19 H 0.1720 -0.1055 0.6035 0.056 Uiso 1 1 calc R . .
C39 C 0.2620(5) -0.1542(4) 0.8984(6) 0.047(2) Uani 1 1 d . . .
H39 H 0.3179 -0.1349 0.9211 0.056 Uiso 1 1 calc R . .
C32 C 0.4051(6) 0.5302(5) 0.9278(7) 0.068(3) Uani 1 1 d . . .
H32 H 0.3798 0.5495 0.9758 0.081 Uiso 1 1 calc R . .
C43 C 0.1124(6) -0.1464(4) 0.8252(7) 0.059(3) Uani 1 1 d . . .
H43 H 0.0637 -0.1208 0.7974 0.070 Uiso 1 1 calc R . .
S4 S 0.15724(16) -0.47669(12) 0.93369(19) 0.0611(7) Uani 1 1 d . . .
N4 N -0.0011(4) -0.4581(3) 0.8559(4) 0.0367(16) Uani 1 1 d . . .
C46 C 0.0747(5) -0.4266(4) 0.8800(6) 0.044(2) Uani 1 1 d . . .
C47 C 0.0855(6) -0.5415(4) 0.9225(6) 0.054(3) Uani 1 1 d . . .
H47 H 0.0999 -0.5848 0.9432 0.065 Uiso 1 1 calc R . .
C48 C 0.0062(5) -0.5226(4) 0.8805(6) 0.041(2) Uani 1 1 d . . .
H48 H -0.0425 -0.5523 0.8684 0.050 Uiso 1 1 calc R . .
C45 C 0.0863(5) -0.3577(4) 0.8656(5) 0.038(2) Uani 1 1 d . . .
H45 H 0.0352 -0.3337 0.8397 0.046 Uiso 1 1 calc R . .
C41 C 0.1717(5) -0.2525(4) 0.8724(6) 0.042(2) Uani 1 1 d . . .
C42 C 0.1029(6) -0.2135(5) 0.8313(6) 0.060(3) Uani 1 1 d . . .
H42 H 0.0481 -0.2335 0.8067 0.072 Uiso 1 1 calc R . .
C40 C 0.2505(5) -0.2206(4) 0.9044(7) 0.059(3) Uani 1 1 d . . .
H40 H 0.2992 -0.2462 0.9321 0.071 Uiso 1 1 calc R . .
C44 C 0.1623(6) -0.3241(4) 0.8853(7) 0.057(3) Uani 1 1 d . . .
H44 H 0.2142 -0.3480 0.9093 0.068 Uiso 1 1 calc R . .
S3 S 0.44698(15) 0.67425(14) 0.99677(16) 0.0597(7) Uani 1 1 d . . .
N3 N 0.5435(4) 0.6667(4) 0.8713(5) 0.0466(19) Uani 1 1 d . . .
C34 C 0.4890(6) 0.6327(5) 0.9122(6) 0.054(3) Uani 1 1 d . . .
C36 C 0.5534(6) 0.7288(5) 0.9053(6) 0.057(3) Uani 1 1 d . . .
H36 H 0.5914 0.7603 0.8833 0.069 Uiso 1 1 calc R . .
C35 C 0.5060(6) 0.7423(5) 0.9716(6) 0.063(3) Uani 1 1 d . . .
H35 H 0.5051 0.7836 1.0006 0.076 Uiso 1 1 calc R . .
C33 C 0.4619(6) 0.5681(5) 0.8888(7) 0.065(3) Uani 1 1 d . . .
H33 H 0.4863 0.5490 0.8402 0.078 Uiso 1 1 calc R . .
S2 S 0.35460(16) -0.43981(12) 0.59943(19) 0.0624(7) Uani 1 1 d . . .
N2 N 0.5152(4) -0.4125(3) 0.6667(4) 0.0374(16) Uani 1 1 d . . .
C20 C 0.3356(5) -0.2886(4) 0.6554(5) 0.041(2) Uani 1 1 d . . .
H20 H 0.2846 -0.3152 0.6370 0.049 Uiso 1 1 calc R . .
C24 C 0.4369(6) -0.4978(5) 0.5985(6) 0.053(2) Uani 1 1 d . . .
H24 H 0.4273 -0.5409 0.5749 0.064 Uiso 1 1 calc R . .
C22 C 0.4334(5) -0.3867(4) 0.6517(5) 0.039(2) Uani 1 1 d . . .
C23 C 0.5145(6) -0.4751(4) 0.6344(5) 0.043(2) Uani 1 1 d . . .
H23 H 0.5675 -0.5007 0.6378 0.052 Uiso 1 1 calc R . .
C21 C 0.4155(5) -0.3181(4) 0.6703(5) 0.038(2) Uani 1 1 d . . .
H21 H 0.4649 -0.2919 0.6953 0.046 Uiso 1 1 calc R . .
S1 S 0.07944(16) 0.64060(12) 0.54460(18) 0.0590(7) Uani 1 1 d . . .
N1 N -0.0301(4) 0.6228(3) 0.6569(4) 0.0415(17) Uani 1 1 d . . .
C3 C 0.1350(5) 0.3245(4) 0.7050(6) 0.047(2) Uani 1 1 d . . .
H3 H 0.1154 0.3036 0.7551 0.056 Uiso 1 1 calc R . .
C8 C 0.1206(5) 0.4912(4) 0.6002(6) 0.042(2) Uani 1 1 d . . .
H8 H 0.1492 0.5134 0.5567 0.051 Uiso 1 1 calc R . .
C4 C 0.1219(5) 0.3896(4) 0.6943(6) 0.041(2) Uani 1 1 d . . .
H4 H 0.0964 0.4137 0.7384 0.050 Uiso 1 1 calc R . .
C11 C -0.0437(6) 0.6846(4) 0.6232(6) 0.048(2) Uani 1 1 d . . .
H11 H -0.0881 0.7129 0.6411 0.057 Uiso 1 1 calc R . .
C5 C 0.1450(5) 0.4226(4) 0.6194(6) 0.042(2) Uani 1 1 d . . .
C10 C 0.0336(5) 0.5921(4) 0.6196(5) 0.038(2) Uani 1 1 d . . .
C2 C 0.1759(5) 0.2864(4) 0.6462(5) 0.0350(19) Uani 1 1 d . . .
C9 C 0.0612(5) 0.5247(4) 0.6392(6) 0.047(2) Uani 1 1 d . . .
H9 H 0.0344 0.5025 0.6841 0.056 Uiso 1 1 calc R . .
C12 C 0.0096(6) 0.7033(4) 0.5629(6) 0.056(3) Uani 1 1 d . . .
H12 H 0.0083 0.7451 0.5348 0.067 Uiso 1 1 calc R . .
C6 C 0.1882(5) 0.3858(4) 0.5617(6) 0.043(2) Uani 1 1 d . . .
H6 H 0.2068 0.4067 0.5112 0.052 Uiso 1 1 calc R . .
C7 C 0.2055(5) 0.3191(4) 0.5749(6) 0.042(2) Uani 1 1 d . . .
H7 H 0.2377 0.2958 0.5352 0.050 Uiso 1 1 calc R . .
H9B H 0.269(6) 0.059(5) 0.853(6) 0.08(3) Uiso 1 1 d . . .
H9A H 0.245(7) 0.162(6) 0.848(7) 0.12(4) Uiso 1 1 d . . .

loop_
_atom_site_aniso_label
_atom_site_aniso_U_11
_atom_site_aniso_U_22
_atom_site_aniso_U_33
_atom_site_aniso_U_23
_atom_site_aniso_U_13
_atom_site_aniso_U_12
Cd1 0.0320(3) 0.0379(4) 0.0424(4) 0.0033(3) 0.0065(3) -0.0025(3)
Cd2 0.0309(3) 0.0349(4) 0.0495(4) 0.0019(3) 0.0038(3) 0.0005(3)
O9 0.033(3) 0.043(4) 0.039(3) 0.006(3) 0.005(3) -0.004(3)
O5 0.040(3) 0.041(4) 0.051(4) 0.002(3) 0.015(3) 0.001(3)
O4 0.035(3) 0.041(4) 0.056(4) 0.001(3) 0.006(3) -0.004(3)
O2 0.035(3) 0.032(3) 0.063(4) -0.001(3) 0.008(3) -0.002(3)
O1 0.048(4) 0.041(4) 0.047(4) 0.008(3) 0.011(3) 0.013(3)
O7 0.031(3) 0.049(4) 0.092(5) 0.024(4) 0.007(3) 0.000(3)
O3 0.037(3) 0.039(4) 0.056(4) -0.007(3) -0.001(3) 0.007(3)
C31 0.033(5) 0.053(6) 0.036(5) -0.002(4) 0.003(4) -0.005(4)
C15 0.030(5) 0.037(5) 0.054(6) -0.006(4) -0.005(4) -0.003(4)
C16 0.027(5) 0.046(6) 0.050(6) -0.007(4) -0.002(4) 0.003(4)
C28 0.046(5) 0.058(6) 0.030(5) -0.004(5) -0.001(4) 0.024(5)
C30 0.031(5) 0.052(6) 0.051(6) -0.013(5) 0.010(4) -0.008(4)
C26 0.027(4) 0.048(5) 0.025(4) 0.003(4) 0.008(3) 0.002(4)
C14 0.031(4) 0.042(5) 0.030(4) 0.001(4) 0.008(3) 0.003(4)
C29 0.028(5) 0.057(6) 0.054(6) -0.013(5) 0.010(4) -0.002(4)
C27 0.046(5) 0.049(6) 0.039(5) 0.017(4) 0.013(4) 0.014(4)
C13 0.046(6) 0.045(6) 0.027(5) -0.001(4) 0.009(4) 0.004(5)
C17 0.037(5) 0.036(5) 0.045(5) 0.005(4) 0.010(4) 0.005(4)
C18 0.029(5) 0.039(6) 0.082(7) -0.006(5) 0.000(5) -0.005(4)
O6 0.059(4) 0.050(4) 0.057(4) 0.002(3) 0.025(3) -0.008(3)
O8 0.044(4) 0.047(4) 0.054(4) 0.008(3) -0.006(3) -0.012(3)
C1 0.037(5) 0.040(5) 0.037(5) 0.001(4) 0.001(4) 0.005(4)
C38 0.032(5) 0.042(5) 0.034(5) 0.007(4) 0.009(4) 0.000(4)
C25 0.034(5) 0.056(6) 0.035(5) 0.005(4) 0.004(4) 0.007(4)
C37 0.042(5) 0.039(5) 0.037(5) 0.014(4) 0.008(4) 0.004(4)
C19 0.028(5) 0.039(6) 0.068(6) -0.003(5) -0.006(4) 0.005(4)
C39 0.026(5) 0.048(6) 0.064(6) 0.005(5) -0.001(4) -0.004(4)
C32 0.051(6) 0.078(8) 0.078(8) -0.026(6) 0.021(6) -0.011(6)
C43 0.041(5) 0.046(6) 0.080(7) 0.021(5) -0.021(5) -0.012(4)
S4 0.0459(14) 0.0407(15) 0.090(2) 0.0103(13) -0.0145(13) 0.0003(11)
N4 0.034(4) 0.033(4) 0.041(4) 0.003(3) 0.000(3) -0.004(3)
C46 0.036(5) 0.047(6) 0.048(5) 0.006(4) 0.002(4) -0.002(4)
C47 0.055(6) 0.036(6) 0.071(7) 0.017(5) 0.004(5) 0.000(4)
C48 0.033(5) 0.031(5) 0.058(6) 0.002(4) -0.001(4) -0.004(4)
C45 0.035(5) 0.030(5) 0.047(5) -0.002(4) -0.001(4) -0.006(4)
C41 0.026(4) 0.038(5) 0.057(6) 0.002(4) -0.006(4) -0.003(4)
C42 0.048(6) 0.060(7) 0.065(7) 0.021(5) -0.016(5) -0.019(5)
C40 0.033(5) 0.044(6) 0.096(8) 0.012(5) -0.009(5) 0.003(4)
C44 0.041(6) 0.040(6) 0.088(8) 0.007(5) 0.003(5) 0.001(4)
S3 0.0420(14) 0.088(2) 0.0503(15) -0.0168(14) 0.0103(11) 0.0167(13)
N3 0.030(4) 0.067(6) 0.041(4) -0.010(4) -0.001(3) -0.004(4)
C34 0.037(5) 0.066(7) 0.057(6) -0.031(5) 0.002(5) -0.008(5)
C36 0.064(7) 0.055(7) 0.055(6) 0.010(5) 0.018(5) 0.023(5)
C35 0.068(7) 0.057(7) 0.067(7) -0.002(5) 0.020(6) 0.032(5)
C33 0.044(6) 0.062(7) 0.095(8) -0.004(6) 0.027(6) -0.009(5)
S2 0.0494(15) 0.0496(16) 0.0811(19) -0.0156(13) -0.0161(13) 0.0025(12)
N2 0.046(4) 0.032(4) 0.033(4) -0.003(3) 0.004(3) 0.006(3)
C20 0.026(4) 0.045(5) 0.050(6) 0.004(4) 0.000(4) 0.000(4)
C24 0.060(6) 0.046(6) 0.049(6) -0.013(5) -0.005(5) -0.003(5)
C22 0.032(5) 0.044(5) 0.039(5) 0.005(4) -0.001(4) 0.005(4)
C23 0.052(6) 0.045(6) 0.034(5) -0.005(4) 0.012(4) 0.005(4)
C21 0.038(5) 0.039(5) 0.038(5) -0.003(4) 0.002(4) -0.002(4)
S1 0.0556(15) 0.0508(16) 0.0767(18) 0.0152(13) 0.0301(14) 0.0059(12)
N1 0.042(4) 0.043(5) 0.039(4) -0.003(4) 0.003(3) 0.005(3)
C3 0.049(6) 0.039(6) 0.056(6) 0.001(4) 0.021(5) -0.001(4)
C8 0.038(5) 0.041(5) 0.051(6) 0.004(4) 0.015(4) 0.002(4)
C4 0.042(5) 0.035(5) 0.051(6) 0.003(4) 0.016(4) 0.007(4)
C11 0.047(6) 0.041(6) 0.054(6) -0.002(5) 0.006(5) 0.008(4)
C5 0.032(5) 0.045(6) 0.051(6) -0.005(5) 0.013(4) 0.002(4)
C10 0.034(5) 0.037(5) 0.045(5) 0.001(4) 0.014(4) -0.003(4)
C2 0.026(4) 0.043(5) 0.035(5) -0.005(4) -0.001(4) -0.004(4)
C9 0.045(5) 0.050(6) 0.047(6) -0.001(5) 0.012(4) 0.005(4)
C12 0.059(6) 0.046(6) 0.063(7) 0.013(5) 0.009(5) 0.008(5)
C6 0.047(5) 0.039(6) 0.046(5) 0.004(4) 0.015(4) -0.004(4)
C7 0.039(5) 0.042(6) 0.046(6) -0.002(4) 0.011(4) 0.004(4)

loop_
_atom_type_symbol
_atom_type_description
_atom_type_scat_dispersion_real
_atom_type_scat_dispersion_imag
_atom_type_scat_source
C C 0.0033 0.0016 'International Tables Vol C Tables 4.2.6.8 and 6.1.1.4'
H H 0.0000 0.0000 'International Tables Vol C Tables 4.2.6.8 and 6.1.1.4'
N N 0.0061 0.0033 'International Tables Vol C Tables 4.2.6.8 and 6.1.1.4'
O O 0.0106 0.0060 'International Tables Vol C Tables 4.2.6.8 and 6.1.1.4'
S S 0.1246 0.1234 'International Tables Vol C Tables 4.2.6.8 and 6.1.1.4'
Cd Cd -0.8075 1.2024 'International Tables Vol C Tables 4.2.6.8 and 6.1.1.4'

loop_
_geom_angle_atom_site_label_1
_geom_angle_atom_site_label_2
_geom_angle_atom_site_label_3
_geom_angle
_geom_angle_site_symmetry_1
_geom_angle_site_symmetry_3
_geom_angle_publ_flag
O4 Cd1 O5 172.1(2) . . ?
O4 Cd1 O9 87.5(2) . . ?
O5 Cd1 O9 87.8(2) . . ?
O4 Cd1 N3 97.8(2) . 2_646 ?
O5 Cd1 N3 87.4(2) . 2_646 ?
O9 Cd1 N3 173.9(2) . 2_646 ?
O4 Cd1 O1 105.2(2) . . ?
O5 Cd1 O1 81.14(19) . . ?
O9 Cd1 O1 90.70(19) . . ?
N3 Cd1 O1 85.0(2) 2_646 . ?
O4 Cd1 N2 81.1(2) . 2_656 ?
O5 Cd1 N2 92.7(2) . 2_656 ?
O9 Cd1 N2 91.0(2) . 2_656 ?
N3 Cd1 N2 92.9(2) 2_646 2_656 ?
O1 Cd1 N2 173.6(2) . 2_656 ?
O2 Cd2 O7 165.1(2) . . ?
O2 Cd2 N4 99.9(2) . 2_556 ?
O7 Cd2 N4 89.9(2) . 2_556 ?
O2 Cd2 O9 86.0(2) . . ?
O7 Cd2 O9 85.6(2) . . ?
N4 Cd2 O9 171.4(2) 2_556 . ?
O2 Cd2 O3 111.6(2) . . ?
O7 Cd2 O3 80.3(2) . . ?
N4 Cd2 O3 84.1(2) 2_556 . ?
O9 Cd2 O3 87.92(19) . . ?
O2 Cd2 N1 82.6(2) . 2_546 ?
O7 Cd2 N1 86.0(2) . 2_546 ?
N4 Cd2 N1 91.2(2) 2_556 2_546 ?
O9 Cd2 N1 95.8(2) . 2_546 ?
O3 Cd2 N1 165.6(2) . 2_546 ?
Cd1 O9 Cd2 106.9(2) . . ?
C25 O5 Cd1 126.6(5) . . ?
C13 O4 Cd1 126.8(5) . . ?
C1 O2 Cd2 125.3(5) . . ?
C1 O1 Cd1 123.7(5) . . ?
C37 O7 Cd2 127.1(5) . . ?
C13 O3 Cd2 129.4(5) . . ?
C30 C31 C26 121.3(8) . . ?
C16 C15 C14 121.8(7) . . ?
C15 C16 C17 120.9(7) . . ?
C29 C28 C27 120.3(8) . . ?
C31 C30 C29 120.1(8) . . ?
C27 C26 C31 117.4(8) . . ?
C27 C26 C25 121.6(7) . . ?
C31 C26 C25 120.8(7) . . ?
C19 C14 C15 117.1(7) . . ?
C19 C14 C13 122.1(7) . . ?
C15 C14 C13 120.8(7) . . ?
C28 C29 C30 119.3(8) . . ?
C28 C29 C32 121.5(8) . . ?
C30 C29 C32 119.2(8) . . ?
C28 C27 C26 121.4(8) . . ?
O3 C13 O4 125.4(8) . . ?
O3 C13 C14 118.4(7) . . ?
O4 C13 C14 116.2(7) . . ?
C16 C17 C18 117.4(8) . . ?
C16 C17 C20 122.9(7) . . ?
C18 C17 C20 119.6(8) . . ?
C19 C18 C17 121.9(8) . . ?
O1 C1 O2 124.2(8) . . ?
O1 C1 C2 119.3(7) . . ?
O2 C1 C2 116.5(7) . . ?
C39 C38 C43 117.7(8) . . ?
C39 C38 C37 123.0(7) . . ?
C43 C38 C37 119.3(7) . . ?
O6 C25 O5 125.3(8) . . ?
O6 C25 C26 118.6(7) . . ?
O5 C25 C26 116.1(7) . . ?
O8 C37 O7 125.8(8) . . ?
O8 C37 C38 118.0(7) . . ?
O7 C37 C38 116.2(8) . . ?
C18 C19 C14 120.8(7) . . ?
C40 C39 C38 119.9(8) . . ?
C33 C32 C29 127.2(9) . . ?
C42 C43 C38 121.1(8) . . ?
C47 S4 C46 90.1(4) . . ?
C46 N4 C48 110.9(7) . . ?
C46 N4 Cd2 126.7(5) . 2_546 ?
C48 N4 Cd2 121.5(5) . 2_546 ?
N4 C46 C45 123.5(7) . . ?
N4 C46 S4 112.8(6) . . ?
C45 C46 S4 123.7(6) . . ?
C48 C47 S4 110.0(7) . . ?
C47 C48 N4 116.2(7) . . ?
C44 C45 C46 125.9(8) . . ?
C40 C41 C42 116.3(8) . . ?
C40 C41 C44 120.7(8) . . ?
C42 C41 C44 123.0(8) . . ?
C43 C42 C41 121.3(8) . . ?
C39 C40 C41 123.6(8) . . ?
C45 C44 C41 124.8(8) . . ?
C35 S3 C34 88.5(5) . . ?
C34 N3 C36 111.0(7) . . ?
C34 N3 Cd1 128.9(6) . 2_656 ?
C36 N3 Cd1 119.1(6) . 2_656 ?
N3 C34 C33 124.1(8) . . ?
N3 C34 S3 114.6(7) . . ?
C33 C34 S3 121.3(8) . . ?
C35 C36 N3 115.4(9) . . ?
C36 C35 S3 110.4(8) . . ?
C32 C33 C34 127.3(10) . . ?
C24 S2 C22 88.8(4) . . ?
C22 N2 C23 110.2(7) . . ?
C22 N2 Cd1 125.1(5) . 2_646 ?
C23 N2 Cd1 122.5(5) . 2_646 ?
C21 C20 C17 124.1(7) . . ?
C23 C24 S2 111.3(7) . . ?
N2 C22 C21 122.5(7) . . ?
N2 C22 S2 113.5(6) . . ?
C21 C22 S2 123.8(6) . . ?
C24 C23 N2 116.2(8) . . ?
C20 C21 C22 125.7(8) . . ?
C12 S1 C10 90.4(4) . . ?
C10 N1 C11 110.8(7) . . ?
C10 N1 Cd2 129.4(5) . 2_556 ?
C11 N1 Cd2 119.7(5) . 2_556 ?
C4 C3 C2 123.0(8) . . ?
C9 C8 C5 124.7(8) . . ?
C3 C4 C5 121.3(8) . . ?
C12 C11 N1 115.9(8) . . ?
C6 C5 C4 116.3(8) . . ?
C6 C5 C8 121.4(8) . . ?
C4 C5 C8 122.2(7) . . ?
N1 C10 C9 124.0(7) . . ?
N1 C10 S1 113.0(6) . . ?
C9 C10 S1 123.0(6) . . ?
C3 C2 C7 116.6(8) . . ?
C3 C2 C1 121.2(7) . . ?
C7 C2 C1 122.2(7) . . ?
C8 C9 C10 125.9(8) . . ?
C11 C12 S1 109.9(7) . . ?
C5 C6 C7 122.3(8) . . ?
C6 C7 C2 120.2(8) . . ?

loop_
_geom_bond_atom_site_label_1
_geom_bond_atom_site_label_2
_geom_bond_distance
_geom_bond_site_symmetry_2
_geom_bond_publ_flag
Cd1 O4 2.223(6) . ?
Cd1 O5 2.280(6) . ?
Cd1 O9 2.314(5) . ?
Cd1 N3 2.332(7) 2_646 ?
Cd1 O1 2.350(5) . ?
Cd1 N2 2.442(6) 2_656 ?
Cd2 O2 2.225(5) . ?
Cd2 O7 2.238(6) . ?
Cd2 N4 2.320(6) 2_556 ?
Cd2 O9 2.336(5) . ?
Cd2 O3 2.352(5) . ?
Cd2 N1 2.440(7) 2_546 ?
O5 C25 1.261(9) . ?
O4 C13 1.262(9) . ?
O2 C1 1.277(9) . ?
O1 C1 1.264(9) . ?
O7 C37 1.262(9) . ?
O3 C13 1.247(9) . ?
C31 C30 1.375(11) . ?
C31 C26 1.394(10) . ?
C15 C16 1.367(11) . ?
C15 C14 1.396(10) . ?
C16 C17 1.384(11) . ?
C28 C29 1.374(12) . ?
C28 C27 1.379(11) . ?
C30 C29 1.390(11) . ?
C26 C27 1.392(11) . ?
C26 C25 1.479(11) . ?
C14 C19 1.385(11) . ?
C14 C13 1.498(11) . ?
C29 C32 1.519(12) . ?
C17 C18 1.386(11) . ?
C17 C20 1.464(11) . ?
C18 C19 1.373(11) . ?
O6 C25 1.256(9) . ?
O8 C37 1.253(9) . ?
C1 C2 1.489(11) . ?
C38 C39 1.380(11) . ?
C38 C43 1.400(11) . ?
C38 C37 1.497(11) . ?
C39 C40 1.366(11) . ?
C32 C33 1.348(12) . ?
C43 C42 1.377(12) . ?
S4 C47 1.699(9) . ?
S4 C46 1.722(8) . ?
N4 C46 1.319(10) . ?
N4 C48 1.364(9) . ?
N4 Cd2 2.320(6) 2_546 ?
C46 C45 1.434(11) . ?
C47 C48 1.332(11) . ?
C45 C44 1.332(11) . ?
C41 C40 1.383(11) . ?
C41 C42 1.383(11) . ?
C41 C44 1.479(11) . ?
S3 C35 1.717(10) . ?
S3 C34 1.725(9) . ?
N3 C34 1.295(11) . ?
N3 C36 1.364(11) . ?
N3 Cd1 2.332(7) 2_656 ?
C34 C33 1.408(12) . ?
C36 C35 1.339(11) . ?
S2 C24 1.715(9) . ?
S2 C22 1.716(8) . ?
N2 C22 1.332(9) . ?
N2 C23 1.364(9) . ?
N2 Cd1 2.442(6) 2_646 ?
C20 C21 1.339(10) . ?
C24 C23 1.305(11) . ?
C22 C21 1.457(11) . ?
S1 C12 1.700(9) . ?
S1 C10 1.719(8) . ?
N1 C10 1.334(9) . ?
N1 C11 1.361(10) . ?
N1 Cd2 2.440(7) 2_556 ?
C3 C4 1.346(11) . ?
C3 C2 1.387(11) . ?
C8 C9 1.327(10) . ?
C8 C5 1.462(11) . ?
C4 C5 1.401(11) . ?
C11 C12 1.353(12) . ?
C5 C6 1.380(11) . ?
C10 C9 1.454(11) . ?
C2 C7 1.393(11) . ?
C6 C7 1.389(11) . ?
